data_2220577
loop_
_publ_author_name
'Zheng, Chunyang'
'Wang, Dunjia'
'Fan, Ling'

_publ_section_title
;
 3-(4-<i>tert</i>-Butylphenyl)-1-(4-fluorophenyl)-3-hydroxyprop-2-en-1-one
;
_journal_coeditor_code LH2743
_journal_issue 1
_journal_name_full 'Acta Crystallographica Section E'
_journal_page_first o150
_journal_paper_doi 10.1107/S1600536808042372
_journal_volume 65
_journal_year 2009
_chemical_formula_iupac 'C19 H19 F O2'
_chemical_formula_moiety 'C19 H19 F O2'
_chemical_formula_sum 'C19 H19 F O2'
_chemical_formula_weight 298.34
_chemical_melting_point 388
_chemical_name_systematic
;
3-(4-<i>tert</i>-Butylphenyl)-1-(4-fluorophenyl)-3-hydroxyprop-2-en-1-one
;
_space_group_IT_number 14
_symmetry_cell_setting monoclinic
_symmetry_space_group_name_Hall '-P 2yn'
_symmetry_space_group_name_H-M 'P 1 21/n 1'
_atom_sites_solution_hydrogens geom
_atom_sites_solution_primary direct
_atom_sites_solution_secondary difmap
_audit_creation_method SHELXL-97
_cell_angle_alpha 90.00
_cell_angle_beta 97.788(2)
_cell_angle_gamma 90.00
_cell_formula_units_Z 4
_cell_length_a 9.8349(12)
_cell_length_b 10.0163(13)
_cell_length_c 16.232(2)
_cell_measurement_reflns_used 3223
_cell_measurement_temperature 298(2)
_cell_measurement_theta_max 22.90
_cell_measurement_theta_min 2.29
_cell_volume 1584.3(3)
_computing_cell_refinement 'SAINT (Bruker, 1999)'
_computing_data_collection 'SMART (Bruker, 1997)'
_computing_data_reduction 'SAINT (Bruker, 1999)'
_computing_molecular_graphics 'SHELXTL (Sheldrick, 2008)'
_computing_publication_material 'PLATON (Spek, 2003)'
_computing_structure_refinement 'SHELXL97 (Sheldrick, 2008)'
_computing_structure_solution 'SHELXS97 (Sheldrick, 2008)'
_diffrn_ambient_temperature 298(2)
_diffrn_measured_fraction_theta_full 0.997
_diffrn_measured_fraction_theta_max 0.997
_diffrn_measurement_device_type 'Bruker SMART CCD'
_diffrn_measurement_method '\f and \w'
_diffrn_radiation_monochromator graphite
_diffrn_radiation_source 'fine-focus sealed tube'
_diffrn_radiation_type MoK\a
_diffrn_radiation_wavelength 0.71073
_diffrn_reflns_av_R_equivalents 0.0744
_diffrn_reflns_av_sigmaI/netI 0.0478
_diffrn_reflns_limit_h_max 12
_diffrn_reflns_limit_h_min -11
_diffrn_reflns_limit_k_max 12
_diffrn_reflns_limit_k_min -12
_diffrn_reflns_limit_l_max 19
_diffrn_reflns_limit_l_min -19
_diffrn_reflns_number 12039
_diffrn_reflns_theta_full 26.00
_diffrn_reflns_theta_max 26.00
_diffrn_reflns_theta_min 2.29
_exptl_absorpt_coefficient_mu 0.088
_exptl_absorpt_correction_T_max 0.9953
_exptl_absorpt_correction_T_min 0.9927
_exptl_absorpt_correction_type multi-scan
_exptl_absorpt_process_details '(SADABS; Sheldrick, 1996)'
_exptl_crystal_colour colorless
_exptl_crystal_density_diffrn 1.251
_exptl_crystal_density_method 'not measured'
_exptl_crystal_description block
_exptl_crystal_F_000 632
_exptl_crystal_size_max 0.20
_exptl_crystal_size_mid 0.10
_exptl_crystal_size_min 0.10
_refine_diff_density_max 0.171
_refine_diff_density_min -0.185
_refine_ls_extinction_method none
_refine_ls_goodness_of_fit_ref 0.997
_refine_ls_hydrogen_treatment mixed
_refine_ls_matrix_type full
_refine_ls_number_parameters 205
_refine_ls_number_reflns 3099
_refine_ls_number_restraints 0
_refine_ls_restrained_S_all 0.997
_refine_ls_R_factor_all 0.0710
_refine_ls_R_factor_gt 0.0502
_refine_ls_shift/su_max 0.001
_refine_ls_shift/su_mean 0.000
_refine_ls_structure_factor_coef Fsqd
_refine_ls_weighting_details 'calc w=1/[\s^2^(Fo^2^)+(0.07P)^2^] where P=(Fo^2^+2Fc^2^)/3'
_refine_ls_weighting_scheme calc
_refine_ls_wR_factor_gt 0.1214
_refine_ls_wR_factor_ref 0.1306
_reflns_number_gt 2199
_reflns_number_total 3099
_reflns_threshold_expression I>2\s(I)
_cod_data_source_file lh2743.cif
_cod_data_source_block I
_cod_depositor_comments
;
The following automatic conversions were performed:
'_symmetry_cell_setting' value 'Monoclinic' changed to 'monoclinic'
according to '/home/saulius/struct/CIF-dictionaries/cif_core.dic'
dictionary named 'cif_core.dic' version 2.4.1 from 2010-06-29.

Automatic conversion script
Id: cif_fix_enum 1527 2010-12-29 10:47:43Z saulius 

The following automatic conversions were performed:

'_symmetry_cell_setting' value 'Monoclinic' changed to 'monoclinic'
according to /home/saulius/struct/CIF-dictionaries/cif_core.dic
dictionary named 'cif_core.dic' version 2.4.1 from 2010-06-29.

Automatic conversion script
Id: cif_fix_values 1715 2011-07-08 13:25:40Z adriana 
;
_cod_original_sg_symbol_H-M 'P 21/n'
_cod_database_code 2220577
_cod_database_fobs_code 2220577

loop_
_symmetry_equiv_pos_as_xyz
'x, y, z'
'-x+1/2, y+1/2, -z+1/2'
'-x, -y, -z'
'x-1/2, -y-1/2, z-1/2'

loop_
_atom_site_type_symbol
_atom_site_label
_atom_site_fract_x
_atom_site_fract_y
_atom_site_fract_z
_atom_site_U_iso_or_equiv
_atom_site_adp_type
_atom_site_calc_flag
_atom_site_refinement_flags
_atom_site_occupancy
_atom_site_disorder_assembly
_atom_site_disorder_group
C C1 0.12996(18) 0.09274(19) -0.07276(10) 0.0599(5) Uani d . 1 . .
C C2 0.0803(2) 0.2198(2) -0.08119(10) 0.0666(5) Uani d . 1 . .
H H2 0.0522 0.2559 -0.1335 0.080 Uiso calc R 1 . .
C C3 0.07296(18) 0.29335(17) -0.01033(9) 0.0587(5) Uani d . 1 . .
H H3 0.0401 0.3805 -0.0150 0.070 Uiso calc R 1 . .
C C4 0.11376(15) 0.23969(16) 0.06796(9) 0.0457(4) Uani d . 1 . .
C C5 0.16498(16) 0.11083(17) 0.07303(9) 0.0545(4) Uani d . 1 . .
H H5 0.1943 0.0741 0.1250 0.065 Uiso calc R 1 . .
C C6 0.17340(17) 0.03602(18) 0.00290(10) 0.0596(5) Uani d . 1 . .
H H6 0.2076 -0.0506 0.0068 0.071 Uiso calc R 1 . .
C C7 0.09992(16) 0.32242(16) 0.14225(9) 0.0491(4) Uani d . 1 . .
C C8 0.11727(16) 0.27023(16) 0.22333(9) 0.0499(4) Uani d . 1 . .
H H8 0.1464 0.1824 0.2321 0.060 Uiso calc R 1 . .
C C9 0.09179(16) 0.34703(16) 0.29012(9) 0.0498(4) Uani d . 1 . .
C C10 0.09963(16) 0.29479(16) 0.37555(9) 0.0475(4) Uani d . 1 . .
C C11 0.01481(18) 0.34617(16) 0.42948(10) 0.0561(4) Uani d . 1 . .
H H11 -0.0459 0.4148 0.4118 0.067 Uiso calc R 1 . .
C C12 0.01961(17) 0.29659(17) 0.50883(10) 0.0565(4) Uani d . 1 . .
H H12 -0.0396 0.3319 0.5432 0.068 Uiso calc R 1 . .
C C13 0.10956(15) 0.19580(15) 0.53959(9) 0.0464(4) Uani d . 1 . .
C C14 0.19521(17) 0.14742(17) 0.48502(9) 0.0557(4) Uani d . 1 . .
H H14 0.2580 0.0808 0.5032 0.067 Uiso calc R 1 . .
C C15 0.19034(17) 0.19472(17) 0.40495(9) 0.0541(4) Uani d . 1 . .
H H15 0.2488 0.1589 0.3702 0.065 Uiso calc R 1 . .
C C16 0.11634(16) 0.14446(16) 0.62880(9) 0.0512(4) Uani d . 1 . .
C C17 -0.02548(19) 0.1488(2) 0.65807(11) 0.0744(6) Uani d . 1 . .
H H17A -0.0544 0.2400 0.6614 0.112 Uiso calc R 1 . .
H H17B -0.0205 0.1080 0.7119 0.112 Uiso calc R 1 . .
H H17C -0.0903 0.1012 0.6193 0.112 Uiso calc R 1 . .
C C18 0.2134(2) 0.2360(2) 0.68505(10) 0.0774(6) Uani d . 1 . .
H H18A 0.3020 0.2364 0.6664 0.116 Uiso calc R 1 . .
H H18B 0.2221 0.2039 0.7412 0.116 Uiso calc R 1 . .
H H18C 0.1770 0.3250 0.6827 0.116 Uiso calc R 1 . .
C C19 0.1691(2) 0.00150(18) 0.63681(12) 0.0791(6) Uani d . 1 . .
H H19A 0.1140 -0.0541 0.5973 0.119 Uiso calc R 1 . .
H H19B 0.1639 -0.0305 0.6920 0.119 Uiso calc R 1 . .
H H19C 0.2628 -0.0010 0.6262 0.119 Uiso calc R 1 . .
F F1 0.13561(14) 0.01881(12) -0.14199(6) 0.0933(4) Uani d . 1 . .
O O1 0.06597(13) 0.44469(12) 0.12968(7) 0.0671(4) Uani d . 1 . .
O O2 0.05431(14) 0.47163(12) 0.27994(8) 0.0720(4) Uani d . 1 . .
H H2A 0.050(2) 0.485(2) 0.2088(15) 0.108 Uiso d . 1 . .

loop_
_atom_site_aniso_label
_atom_site_aniso_U_11
_atom_site_aniso_U_22
_atom_site_aniso_U_33
_atom_site_aniso_U_12
_atom_site_aniso_U_13
_atom_site_aniso_U_23
C1 0.0655(12) 0.0679(12) 0.0478(9) 0.0042(9) 0.0136(8) -0.0004(8)
C2 0.0872(14) 0.0695(13) 0.0436(9) 0.0131(10) 0.0110(8) 0.0131(8)
C3 0.0709(12) 0.0531(10) 0.0526(10) 0.0069(9) 0.0105(8) 0.0105(8)
C4 0.0383(9) 0.0509(10) 0.0480(9) -0.0008(7) 0.0060(6) 0.0057(7)
C5 0.0546(10) 0.0619(11) 0.0458(9) 0.0075(8) 0.0026(7) 0.0083(8)
C6 0.0628(12) 0.0584(11) 0.0574(10) 0.0130(9) 0.0080(8) 0.0037(8)
C7 0.0445(9) 0.0480(10) 0.0540(9) -0.0026(7) 0.0035(7) 0.0054(7)
C8 0.0547(10) 0.0466(10) 0.0475(9) 0.0040(8) 0.0040(7) 0.0024(7)
C9 0.0493(10) 0.0455(10) 0.0525(9) -0.0028(7) -0.0003(7) -0.0013(7)
C10 0.0484(9) 0.0456(9) 0.0468(8) -0.0007(7) 0.0004(7) -0.0062(7)
C11 0.0625(11) 0.0490(10) 0.0560(10) 0.0152(8) 0.0049(8) 0.0000(7)
C12 0.0612(11) 0.0559(11) 0.0537(10) 0.0124(9) 0.0128(8) -0.0052(8)
C13 0.0465(9) 0.0443(9) 0.0475(8) -0.0021(7) 0.0028(7) -0.0069(7)
C14 0.0547(10) 0.0603(11) 0.0507(9) 0.0163(8) 0.0017(7) 0.0021(7)
C15 0.0531(10) 0.0615(11) 0.0480(9) 0.0132(8) 0.0075(7) -0.0049(7)
C16 0.0502(10) 0.0554(10) 0.0471(9) -0.0006(8) 0.0029(7) -0.0021(7)
C17 0.0699(13) 0.0938(15) 0.0614(11) -0.0013(11) 0.0153(9) 0.0105(10)
C18 0.0857(14) 0.0914(15) 0.0515(10) -0.0224(12) -0.0039(9) -0.0023(9)
C19 0.1093(17) 0.0651(13) 0.0644(12) 0.0161(12) 0.0167(11) 0.0115(9)
F1 0.1407(12) 0.0884(9) 0.0527(6) 0.0260(7) 0.0201(6) -0.0074(5)
O1 0.0956(10) 0.0484(7) 0.0566(7) 0.0054(7) 0.0083(6) 0.0085(5)
O2 0.1083(11) 0.0459(7) 0.0598(8) 0.0109(7) 0.0044(7) -0.0007(5)

loop_
_atom_type_symbol
_atom_type_description
_atom_type_scat_dispersion_real
_atom_type_scat_dispersion_imag
_atom_type_scat_source
C C 0.0033 0.0016 'International Tables Vol C Tables 4.2.6.8 and 6.1.1.4'
H H 0.0000 0.0000 'International Tables Vol C Tables 4.2.6.8 and 6.1.1.4'
O O 0.0106 0.0060 'International Tables Vol C Tables 4.2.6.8 and 6.1.1.4'
F F 0.0171 0.0103 'International Tables Vol C Tables 4.2.6.8 and 6.1.1.4'

loop_
_geom_angle_atom_site_label_1
_geom_angle_atom_site_label_2
_geom_angle_atom_site_label_3
_geom_angle_site_symmetry_1
_geom_angle_site_symmetry_3
_geom_angle
_geom_angle_publ_flag
F1 C1 C2 . . 118.81(15) ?
F1 C1 C6 . . 118.39(16) ?
C2 C1 C6 . . 122.81(16) ?
C1 C2 C3 . . 118.32(15) ?
C1 C2 H2 . . 120.8 ?
C3 C2 H2 . . 120.8 ?
C2 C3 C4 . . 121.11(16) ?
C2 C3 H3 . . 119.4 ?
C4 C3 H3 . . 119.4 ?
C5 C4 C3 . . 118.25(14) ?
C5 C4 C7 . . 123.03(13) ?
C3 C4 C7 . . 118.72(14) ?
C6 C5 C4 . . 121.43(14) ?
C6 C5 H5 . . 119.3 ?
C4 C5 H5 . . 119.3 ?
C1 C6 C5 . . 118.07(16) ?
C1 C6 H6 . . 121.0 ?
C5 C6 H6 . . 121.0 ?
O1 C7 C8 . . 120.13(14) ?
O1 C7 C4 . . 117.12(13) ?
C8 C7 C4 . . 122.71(14) ?
C9 C8 C7 . . 121.11(15) ?
C9 C8 H8 . . 119.4 ?
C7 C8 H8 . . 119.4 ?
O2 C9 C8 . . 120.78(14) ?
O2 C9 C10 . . 115.86(14) ?
C8 C9 C10 . . 123.32(15) ?
C15 C10 C11 . . 117.77(15) ?
C15 C10 C9 . . 122.06(14) ?
C11 C10 C9 . . 120.17(15) ?
C12 C11 C10 . . 120.64(15) ?
C12 C11 H11 . . 119.7 ?
C10 C11 H11 . . 119.7 ?
C11 C12 C13 . . 122.56(15) ?
C11 C12 H12 . . 118.7 ?
C13 C12 H12 . . 118.7 ?
C14 C13 C12 . . 115.83(14) ?
C14 C13 C16 . . 122.26(14) ?
C12 C13 C16 . . 121.89(14) ?
C15 C14 C13 . . 122.32(15) ?
C15 C14 H14 . . 118.8 ?
C13 C14 H14 . . 118.8 ?
C14 C15 C10 . . 120.86(15) ?
C14 C15 H15 . . 119.6 ?
C10 C15 H15 . . 119.6 ?
C19 C16 C13 . . 111.57(14) ?
C19 C16 C18 . . 109.51(15) ?
C13 C16 C18 . . 107.85(13) ?
C19 C16 C17 . . 108.31(15) ?
C13 C16 C17 . . 111.03(13) ?
C18 C16 C17 . . 108.51(15) ?
C16 C17 H17A . . 109.5 ?
C16 C17 H17B . . 109.5 ?
H17A C17 H17B . . 109.5 ?
C16 C17 H17C . . 109.5 ?
H17A C17 H17C . . 109.5 ?
H17B C17 H17C . . 109.5 ?
C16 C18 H18A . . 109.5 ?
C16 C18 H18B . . 109.5 ?
H18A C18 H18B . . 109.5 ?
C16 C18 H18C . . 109.5 ?
H18A C18 H18C . . 109.5 ?
H18B C18 H18C . . 109.5 ?
C16 C19 H19A . . 109.5 ?
C16 C19 H19B . . 109.5 ?
H19A C19 H19B . . 109.5 ?
C16 C19 H19C . . 109.5 ?
H19A C19 H19C . . 109.5 ?
H19B C19 H19C . . 109.5 ?
C7 O1 H2A . . 101.2(10) ?
C7 O1 H2A . . 101.2(10) ?
C9 O2 H2A . . 102.1(11) ?

loop_
_geom_bond_atom_site_label_1
_geom_bond_atom_site_label_2
_geom_bond_site_symmetry_2
_geom_bond_distance
_geom_bond_publ_flag
C1 F1 . 1.3532(19) ?
C1 C2 . 1.364(3) ?
C1 C6 . 1.368(2) ?
C2 C3 . 1.376(2) ?
C2 H2 . 0.9300 ?
C3 C4 . 1.388(2) ?
C3 H3 . 0.9300 ?
C4 C5 . 1.384(2) ?
C4 C7 . 1.485(2) ?
C5 C6 . 1.375(2) ?
C5 H5 . 0.9300 ?
C6 H6 . 0.9300 ?
C7 O1 . 1.2784(19) ?
C7 C8 . 1.405(2) ?
C8 C9 . 1.380(2) ?
C8 H8 . 0.9300 ?
C9 O2 . 1.3054(19) ?
C9 C10 . 1.474(2) ?
C10 C15 . 1.383(2) ?
C10 C11 . 1.387(2) ?
C11 C12 . 1.375(2) ?
C11 H11 . 0.9300 ?
C12 C13 . 1.390(2) ?
C12 H12 . 0.9300 ?
C13 C14 . 1.390(2) ?
C13 C16 . 1.530(2) ?
C14 C15 . 1.378(2) ?
C14 H14 . 0.9300 ?
C15 H15 . 0.9300 ?
C16 C19 . 1.523(2) ?
C16 C18 . 1.533(2) ?
C16 C17 . 1.534(2) ?
C17 H17A . 0.9600 ?
C17 H17B . 0.9600 ?
C17 H17C . 0.9600 ?
C18 H18A . 0.9600 ?
C18 H18B . 0.9600 ?
C18 H18C . 0.9600 ?
C19 H19A . 0.9600 ?
C19 H19B . 0.9600 ?
C19 H19C . 0.9600 ?
O2 H2A . 1.16(2) ?

loop_
_geom_hbond_atom_site_label_D
_geom_hbond_atom_site_label_H
_geom_hbond_atom_site_label_A
_geom_hbond_site_symmetry_A
_geom_hbond_distance_DH
_geom_hbond_distance_HA
_geom_hbond_distance_DA
_geom_hbond_angle_DHA
O2 H2A O1 . 1.16(2) 1.38(2) 2.4720(16) 154(2)

loop_
_geom_torsion_atom_site_label_1
_geom_torsion_atom_site_label_2
_geom_torsion_atom_site_label_3
_geom_torsion_atom_site_label_4
_geom_torsion_site_symmetry_1
_geom_torsion_site_symmetry_2
_geom_torsion_site_symmetry_3
_geom_torsion_site_symmetry_4
_geom_torsion
_geom_torsion_publ_flag
F1 C1 C2 C3 . . . . 178.96(17) ?
C6 C1 C2 C3 . . . . -0.5(3) ?
C1 C2 C3 C4 . . . . -0.5(3) ?
C2 C3 C4 C5 . . . . 1.3(3) ?
C2 C3 C4 C7 . . . . -178.35(16) ?
C3 C4 C5 C6 . . . . -1.2(2) ?
C7 C4 C5 C6 . . . . 178.49(15) ?
F1 C1 C6 C5 . . . . -178.81(15) ?
C2 C1 C6 C5 . . . . 0.6(3) ?
C4 C5 C6 C1 . . . . 0.2(3) ?
C5 C4 C7 O1 . . . . 172.32(15) ?
C3 C4 C7 O1 . . . . -8.0(2) ?
C5 C4 C7 C8 . . . . -10.2(2) ?
C3 C4 C7 C8 . . . . 169.45(15) ?
O1 C7 C8 C9 . . . . 3.2(2) ?
C4 C7 C8 C9 . . . . -174.20(14) ?
C7 C8 C9 O2 . . . . -1.8(2) ?
C7 C8 C9 C10 . . . . 175.89(14) ?
O2 C9 C10 C15 . . . . -150.37(16) ?
C8 C9 C10 C15 . . . . 31.8(2) ?
O2 C9 C10 C11 . . . . 29.4(2) ?
C8 C9 C10 C11 . . . . -148.40(16) ?
C15 C10 C11 C12 . . . . -1.3(3) ?
C9 C10 C11 C12 . . . . 178.87(15) ?
C10 C11 C12 C13 . . . . 1.2(3) ?
C11 C12 C13 C14 . . . . 0.0(3) ?
C11 C12 C13 C16 . . . . 178.28(15) ?
C12 C13 C14 C15 . . . . -0.9(3) ?
C16 C13 C14 C15 . . . . -179.20(15) ?
C13 C14 C15 C10 . . . . 0.7(3) ?
C11 C10 C15 C14 . . . . 0.4(3) ?
C9 C10 C15 C14 . . . . -179.79(15) ?
C14 C13 C16 C19 . . . . -27.3(2) ?
C12 C13 C16 C19 . . . . 154.50(16) ?
C14 C13 C16 C18 . . . . 93.01(19) ?
C12 C13 C16 C18 . . . . -85.19(19) ?
C14 C13 C16 C17 . . . . -148.23(16) ?
C12 C13 C16 C17 . . . . 33.6(2) ?
C8 C7 O1 H2A . . . . -3.3(9) ?
C4 C7 O1 H2A . . . . 174.2(9) ?

loop_
_cod_related_entry_id
_cod_related_entry_database
_cod_related_entry_code
1 ChemSpider 24741418
